data_7154557
loop_
_publ_author_name
'Lu, Hai-Hua'
'Hinkelmann, Bettina'
'Tautz, Thomas'
'Li, Jun'
'Sasse, Florenz'
'Franke, Raimo'
'Kalesse, Markus'

_publ_section_title
;
 Paleo-soraphens: chemical total syntheses and biological studies.
;
_journal_issue 29
_journal_name_full 'Organic &amp; biomolecular chemistry'
_journal_page_first 8029
_journal_page_last 8036
_journal_paper_doi 10.1039/c5ob01249j
_journal_volume 13
_journal_year 2015
_chemical_absolute_configuration ad
_chemical_formula_sum 'C17 H16 I O4 Si'
_chemical_formula_weight 439.29
_chemical_name_systematic
'(3R,4S,5R,6S)-4-((tert-Butyldimethylsilyl)oxy)-6-((S,E)-4-iodobut-3-en-2-yl)-3-methoxy-5-methyltetrahydro-2H-pyran-2-one '
_space_group_IT_number 19
_symmetry_cell_setting orthorhombic
_symmetry_space_group_name_Hall 'P 2ac 2ab'
_symmetry_space_group_name_H-M 'P 21 21 21'
_atom_sites_solution_hydrogens geom
_atom_sites_solution_primary direct
_atom_sites_solution_secondary difmap
_audit_creation_method SHELXL-97
_audit_update_record
;
2015-04-12 deposited with the CCDC.
2015-06-29 downloaded from the CCDC.
;
_cell_angle_alpha 90.00
_cell_angle_beta 90.00
_cell_angle_gamma 90.00
_cell_formula_units_Z 4
_cell_length_a 7.44960(10)
_cell_length_b 11.19660(10)
_cell_length_c 26.6185(2)
_cell_measurement_temperature 213
_cell_volume 2220.25(4)
_computing_structure_refinement 'SHELXL-97 (Sheldrick, 1997)'
_computing_structure_solution 'SHELXS-97 (Sheldrick, 1990)'
_diffrn_ambient_temperature 213
_diffrn_measured_fraction_theta_full 0.985
_diffrn_measured_fraction_theta_max 0.985
_diffrn_radiation_monochromator graphite
_diffrn_radiation_source 'fine-focus sealed tube'
_diffrn_radiation_type CuK\a
_diffrn_radiation_wavelength 1.54187
_diffrn_reflns_av_R_equivalents 0.0697
_diffrn_reflns_av_sigmaI/netI 0.0519
_diffrn_reflns_limit_h_max 8
_diffrn_reflns_limit_h_min -8
_diffrn_reflns_limit_k_max 12
_diffrn_reflns_limit_k_min -13
_diffrn_reflns_limit_l_max 31
_diffrn_reflns_limit_l_min -29
_diffrn_reflns_number 19835
_diffrn_reflns_theta_full 65.97
_diffrn_reflns_theta_max 65.97
_diffrn_reflns_theta_min 3.32
_exptl_absorpt_coefficient_mu 11.967
_exptl_absorpt_correction_T_max 0.3029
_exptl_absorpt_correction_T_min 0.0834
_exptl_absorpt_correction_type numerical
_exptl_crystal_colour Colourless
_exptl_crystal_density_diffrn 1.314
_exptl_crystal_density_method 'not measured'
_exptl_crystal_description Block
_exptl_crystal_F_000 232
_exptl_crystal_recrystallization_method 'Vapour Deposition'
_exptl_crystal_size_max 0.208
_exptl_crystal_size_mid 0.122
_exptl_crystal_size_min 0.095
_refine_diff_density_max 0.663
_refine_diff_density_min -0.729
_refine_diff_density_rms 0.112
_refine_ls_abs_structure_details 'Flack H D (1983), Acta Cryst. A39, 876-881'
_refine_ls_abs_structure_Flack 0.041(12)
_refine_ls_extinction_method none
_refine_ls_goodness_of_fit_ref 1.063
_refine_ls_hydrogen_treatment mixed
_refine_ls_matrix_type full
_refine_ls_number_parameters 193
_refine_ls_number_reflns 3738
_refine_ls_number_restraints 2
_refine_ls_restrained_S_all 1.065
_refine_ls_R_factor_all 0.0636
_refine_ls_R_factor_gt 0.0524
_refine_ls_shift/su_max 0.002
_refine_ls_shift/su_mean 0.000
_refine_ls_structure_factor_coef Fsqd
_refine_ls_weighting_details 'calc w=1/[\s^2^(Fo^2^)+(0.1074P)^2^+0.0000P] where P=(Fo^2^+2Fc^2^)/3'
_refine_ls_weighting_scheme calc
_refine_ls_wR_factor_gt 0.1471
_refine_ls_wR_factor_ref 0.1540
_reflns_number_gt 3215
_reflns_number_total 3738
_reflns_threshold_expression >2sigma(I)
_cod_data_source_file c5ob01249j2.cif
_cod_data_source_block shelxl
_cod_depositor_comments
;
The following automatic conversions were performed:

'_symmetry_cell_setting' value 'Orthorhombic' changed to
'orthorhombic' according to
/usr/data/users/saulius/crontab/automatic-downloads/rss-feeds/RSC/lib/dictionaries/cif_core.dic
dictionary named 'cif_core.dic' version 2.4.2 from 2011-04-26.

'_exptl_absorpt_correction_type' value 'Numerical' changed to
'numerical' according to
/usr/data/users/saulius/crontab/automatic-downloads/rss-feeds/RSC/lib/dictionaries/cif_core.dic
dictionary named 'cif_core.dic' version 2.4.2 from 2011-04-26.

Automatic conversion script
Id: cif_fix_values 3271 2015-04-21 07:52:19Z andrius 

 Adding full bibliography for 7154557.cif.
;
_cod_original_sg_symbol_H-M P212121
_cod_database_code 7154557

loop_
_symmetry_equiv_pos_as_xyz
'x, y, z'
'-x+1/2, -y, z+1/2'
'x+1/2, -y+1/2, -z'
'-x, y+1/2, -z+1/2'

loop_
_atom_site_label
_atom_site_type_symbol
_atom_site_fract_x
_atom_site_fract_y
_atom_site_fract_z
_atom_site_U_iso_or_equiv
_atom_site_adp_type
_atom_site_occupancy
_atom_site_symmetry_multiplicity
_atom_site_calc_flag
_atom_site_refinement_flags
I I 0.69866(8) 0.79395(4) 1.086548(17) 0.0708(2) Uani 1 1 d .
SiA Si 0.6668(6) 1.4011(3) 0.80108(14) 0.0494(8) Uiso 0.50 1 d P
SiB Si 0.7430(7) 1.4024(4) 0.81535(18) 0.0659(11) Uiso 0.50 1 d P
O1 O 0.5265(6) 1.1435(3) 0.97691(15) 0.0475(10) Uani 1 1 d .
C3 C 0.5942(10) 0.9577(5) 0.9371(2) 0.0507(15) Uani 1 1 d .
H3 H 0.4718 0.9309 0.9362 0.061 Uiso 1 1 calc R
C4 C 0.5957(10) 1.0929(5) 0.9303(2) 0.0466(14) Uani 1 1 d .
H4 H 0.7180 1.1182 0.9264 0.056 Uiso 1 1 calc R
O2 O 0.5532(7) 1.4514(4) 0.93435(18) 0.0571(12) Uani 1 1 d .
O3 O 0.4472(7) 1.3121(4) 1.01439(17) 0.0589(12) Uani 1 1 d .
O4 O 0.6612(8) 1.2962(4) 0.84617(17) 0.0675(13) Uani 1 1 d .
C8 C 0.5956(10) 1.3280(5) 0.9333(2) 0.0481(14) Uani 1 1 d .
H8 H 0.7237 1.3191 0.9347 0.058 Uiso 1 1 calc R
C9 C 0.5127(10) 1.2628(5) 0.9781(2) 0.0498(15) Uani 1 1 d .
C10 C 0.5288(10) 1.2792(6) 0.8831(2) 0.0531(15) Uani 1 1 d .
H10 H 0.4218 1.3212 0.8735 0.064 Uiso 1 1 calc R
C11 C 0.6740(12) 0.9232(5) 0.9877(2) 0.0589(17) Uani 1 1 d .
H11 H 0.7785 0.9603 0.9987 0.071 Uiso 1 1 calc R
C12 C 0.4869(11) 1.1431(6) 0.8868(3) 0.0574(17) Uani 1 1 d .
H12 H 0.5264 1.1053 0.8564 0.069 Uiso 1 1 calc R
C13 C 0.5983(11) 0.8426(6) 1.0159(3) 0.0580(16) Uani 1 1 d .
H13 H 0.4952 0.8050 1.0041 0.070 Uiso 1 1 calc R
C14 C 0.6701(12) 1.5176(6) 0.9658(3) 0.070(2) Uani 1 1 d .
H14A H 0.6362 1.6003 0.9652 0.084 Uiso 1 1 calc R
H14B H 0.7911 1.5094 0.9539 0.084 Uiso 1 1 calc R
H14C H 0.6620 1.4879 0.9995 0.084 Uiso 1 1 calc R
C15 C 0.2839(12) 1.1212(7) 0.8926(3) 0.073(2) Uani 1 1 d .
H15A H 0.2219 1.1536 0.8641 0.087 Uiso 1 1 calc R
H15B H 0.2419 1.1595 0.9227 0.087 Uiso 1 1 calc R
H15C H 0.2615 1.0369 0.8948 0.087 Uiso 1 1 calc R
C16 C 0.6960(15) 0.8956(6) 0.8954(3) 0.080(2) Uani 1 1 d .
H16A H 0.6926 0.8108 0.9007 0.095 Uiso 1 1 calc R
H16B H 0.8185 0.9223 0.8954 0.095 Uiso 1 1 calc R
H16C H 0.6416 0.9143 0.8636 0.095 Uiso 1 1 calc R
C17 C 0.677(2) 1.5550(15) 0.8250(6) 0.144(5) Uiso 1 1 d .
C18 C 0.461(4) 1.395(3) 0.7683(10) 0.114(7) Uiso 0.50 1 d P
C19 C 0.971(5) 1.433(3) 0.8445(14) 0.151(11) Uiso 0.50 1 d P
C20 C 0.8133(17) 1.3454(11) 0.7552(4) 0.102(3) Uiso 1 1 d D
C23 C 1.002(3) 1.356(3) 0.7825(9) 0.122(8) Uiso 0.50 1 d PD
C24 C 0.614(4) 1.323(4) 0.7333(14) 0.173(14) Uiso 0.50 1 d PD
C25 C 0.786(4) 1.224(2) 0.7400(9) 0.105(6) Uiso 0.50 1 d P
C26 C 0.843(3) 1.4389(18) 0.7126(7) 0.077(5) Uiso 0.50 1 d P
C27 C 0.925(4) 1.429(2) 0.7201(8) 0.086(6) Uiso 0.50 1 d P
C28 C 0.896(4) 1.224(2) 0.7534(9) 0.104(6) Uiso 0.50 1 d P

loop_
_atom_site_aniso_label
_atom_site_aniso_U_11
_atom_site_aniso_U_22
_atom_site_aniso_U_33
_atom_site_aniso_U_23
_atom_site_aniso_U_13
_atom_site_aniso_U_12
I 0.0875(4) 0.0568(3) 0.0682(3) 0.0152(2) 0.0066(3) 0.0134(2)
O1 0.061(3) 0.036(2) 0.046(2) 0.0009(16) -0.0040(18) -0.0014(19)
C3 0.058(4) 0.036(3) 0.059(3) -0.005(2) -0.012(3) -0.010(3)
C4 0.052(4) 0.040(3) 0.047(3) -0.001(2) 0.004(3) 0.001(3)
O2 0.066(3) 0.035(2) 0.071(3) 0.0018(19) -0.006(2) 0.001(2)
O3 0.066(3) 0.048(2) 0.063(2) -0.008(2) 0.015(2) -0.001(2)
O4 0.089(4) 0.055(2) 0.059(2) 0.010(2) 0.018(2) 0.004(3)
C8 0.057(4) 0.035(3) 0.052(3) 0.002(2) -0.001(3) 0.001(3)
C9 0.058(4) 0.032(3) 0.060(4) -0.001(2) -0.002(3) -0.003(3)
C10 0.056(4) 0.050(4) 0.053(3) 0.004(3) -0.005(3) 0.001(3)
C11 0.077(5) 0.037(3) 0.063(4) 0.000(3) 0.003(4) 0.002(3)
C12 0.077(5) 0.046(3) 0.050(3) -0.001(3) -0.016(3) 0.000(3)
C13 0.071(5) 0.036(3) 0.066(4) 0.009(3) 0.002(3) 0.005(3)
C14 0.083(6) 0.040(3) 0.087(5) -0.008(3) -0.021(4) -0.005(4)
C15 0.070(5) 0.059(4) 0.088(5) 0.016(4) -0.027(4) -0.013(4)
C16 0.115(7) 0.050(4) 0.074(4) -0.002(3) 0.005(5) 0.011(5)

loop_
_atom_type_symbol
_atom_type_description
_atom_type_scat_dispersion_real
_atom_type_scat_dispersion_imag
_atom_type_scat_source
C C 0.0181 0.0091 'International Tables Vol C Tables 4.2.6.8 and 6.1.1.4'
H H 0.0000 0.0000 'International Tables Vol C Tables 4.2.6.8 and 6.1.1.4'
I I -0.3257 6.8362 'International Tables Vol C Tables 4.2.6.8 and 6.1.1.4'
O O 0.0492 0.0322 'International Tables Vol C Tables 4.2.6.8 and 6.1.1.4'
Si Si 0.2541 0.3302 'International Tables Vol C Tables 4.2.6.8 and 6.1.1.4'

loop_
_geom_angle_atom_site_label_1
_geom_angle_atom_site_label_2
_geom_angle_atom_site_label_3
_geom_angle
SiB SiA O4 68.8(6)
SiB SiA C20 83.0(7)
O4 SiA C20 105.3(5)
SiB SiA C18 175.7(10)
O4 SiA C18 107.8(10)
C20 SiA C18 100.6(10)
SiB SiA C17 75.7(8)
O4 SiA C17 114.1(6)
C20 SiA C17 123.4(7)
C18 SiA C17 103.8(11)
SiB SiA C24 131.2(11)
O4 SiA C24 109.0(13)
C20 SiA C24 49.5(8)
C18 SiA C24 51.9(11)
C17 SiA C24 135.7(13)
SiA SiB O4 87.2(6)
SiA SiB C17 82.6(8)
O4 SiB C17 122.7(6)
SiA SiB C20 74.9(6)
O4 SiB C20 108.0(5)
C17 SiB C20 123.0(7)
SiA SiB C19 167.2(13)
O4 SiB C19 105.6(11)
C17 SiB C19 91.0(13)
C20 SiB C19 99.6(12)
SiA SiB C23 120.4(8)
O4 SiB C23 111.9(9)
C17 SiB C23 121.8(10)
C20 SiB C23 45.7(6)
C19 SiB C23 54.2(12)
C9 O1 C4 115.8(5)
C16 C3 C11 109.7(6)
C16 C3 C4 111.5(6)
C11 C3 C4 110.7(5)
C16 C3 H3 108.3
C11 C3 H3 108.3
C4 C3 H3 108.3
O1 C4 C12 108.4(5)
O1 C4 C3 106.5(5)
C12 C4 C3 116.9(6)
O1 C4 H4 108.3
C12 C4 H4 108.3
C3 C4 H4 108.3
C14 O2 C8 112.6(5)
C10 O4 SiB 137.8(5)
C10 O4 SiA 127.7(5)
SiB O4 SiA 23.95(19)
O2 C8 C10 107.1(5)
O2 C8 C9 111.1(5)
C10 C8 C9 112.3(5)
O2 C8 H8 108.8
C10 C8 H8 108.8
C9 C8 H8 108.8
O3 C9 O1 120.2(6)
O3 C9 C8 124.4(6)
O1 C9 C8 115.3(6)
O4 C10 C8 109.6(6)
O4 C10 C12 108.5(6)
C8 C10 C12 111.1(5)
O4 C10 H10 109.2
C8 C10 H10 109.2
C12 C10 H10 109.2
C13 C11 C3 121.1(7)
C13 C11 H11 119.5
C3 C11 H11 119.5
C4 C12 C15 112.8(6)
C4 C12 C10 107.6(6)
C15 C12 C10 111.0(6)
C4 C12 H12 108.4
C15 C12 H12 108.4
C10 C12 H12 108.4
C11 C13 I 122.8(6)
C11 C13 H13 118.6
I C13 H13 118.6
O2 C14 H14A 109.5
O2 C14 H14B 109.5
H14A C14 H14B 109.5
O2 C14 H14C 109.5
H14A C14 H14C 109.5
H14B C14 H14C 109.5
C12 C15 H15A 109.5
C12 C15 H15B 109.5
H15A C15 H15B 109.5
C12 C15 H15C 109.5
H15A C15 H15C 109.5
H15B C15 H15C 109.5
C3 C16 H16A 109.5
C3 C16 H16B 109.5
H16A C16 H16B 109.5
C3 C16 H16C 109.5
H16A C16 H16C 109.5
H16B C16 H16C 109.5
SiB C17 SiA 21.6(3)
C24 C18 SiA 72.6(14)
C23 C19 SiB 70.6(15)
C25 C20 C28 35.4(13)
C25 C20 C26 116.8(14)
C28 C20 C26 121.9(14)
C25 C20 C27 118.2(16)
C28 C20 C27 107.7(15)
C26 C20 C27 24.1(10)
C25 C20 C23 109.1(18)
C28 C20 C23 73.7(16)
C26 C20 C23 98.9(15)
C27 C20 C23 75.9(15)
C25 C20 C24 68(2)
C28 C20 C24 103(2)
C26 C20 C24 89(2)
C27 C20 C24 112(2)
C23 C20 C24 173(2)
C25 C20 SiA 116.5(15)
C28 C20 SiA 127.1(12)
C26 C20 SiA 110.9(11)
C27 C20 SiA 122.5(11)
C23 C20 SiA 101.8(12)
C24 C20 SiA 74.7(15)
C25 C20 SiB 123.1(14)
C28 C20 SiB 118.1(12)
C26 C20 SiB 116.7(10)
C27 C20 SiB 118.4(11)
C23 C20 SiB 79.8(11)
C24 C20 SiB 96.3(16)
SiA C20 SiB 22.1(2)
C20 C23 C28 50.8(12)
C20 C23 C19 109.3(19)
C28 C23 C19 133(2)
C20 C23 C27 51.5(11)
C28 C23 C27 81.4(13)
C19 C23 C27 122(2)
C20 C23 SiB 54.5(8)
C28 C23 SiB 88.9(12)
C19 C23 SiB 55.2(14)
C27 C23 SiB 89.1(12)
C20 C24 C18 110(2)
C20 C24 C25 51.1(13)
C18 C24 C25 140(3)
C20 C24 SiA 55.8(10)
C18 C24 SiA 55.5(14)
C25 C24 SiA 92.4(14)
C28 C25 C20 76(3)
C28 C25 C24 137(3)
C20 C25 C24 61.3(14)
C27 C26 C20 78(3)
C26 C27 C20 78(3)
C26 C27 C23 128(4)
C20 C27 C23 52.6(10)
C25 C28 C20 69(3)
C25 C28 C23 124(3)
C20 C28 C23 55.5(12)

loop_
_geom_bond_atom_site_label_1
_geom_bond_atom_site_label_2
_geom_bond_distance
I C13 2.097(7)
SiA SiB 0.683(5)
SiA O4 1.680(6)
SiA C20 1.753(12)
SiA C18 1.76(3)
SiA C17 1.838(17)
SiA C24 2.04(4)
SiB O4 1.568(6)
SiB C17 1.796(18)
SiB C20 1.802(12)
SiB C19 1.90(4)
SiB C23 2.18(3)
O1 C9 1.340(7)
O1 C4 1.457(7)
C3 C16 1.514(11)
C3 C11 1.524(10)
C3 C4 1.524(8)
C3 H3 0.9600
C4 C12 1.521(9)
C4 H4 0.9600
O2 C14 1.417(9)
O2 C8 1.418(7)
O3 C9 1.215(8)
O4 C10 1.406(8)
C8 C10 1.526(9)
C8 C9 1.528(9)
C8 H8 0.9600
C10 C12 1.559(9)
C10 H10 0.9600
C11 C13 1.301(9)
C11 H11 0.9300
C12 C15 1.539(11)
C12 H12 0.9600
C13 H13 0.9300
C14 H14A 0.9600
C14 H14B 0.9600
C14 H14C 0.9600
C15 H15A 0.9600
C15 H15B 0.9600
C15 H15C 0.9600
C16 H16A 0.9600
C16 H16B 0.9600
C16 H16C 0.9600
C18 C24 1.69(4)
C19 C23 1.87(4)
C20 C25 1.43(3)
C20 C28 1.49(3)
C20 C26 1.56(2)
C20 C27 1.56(3)
C20 C23 1.585(17)
C20 C24 1.612(19)
C23 C28 1.85(4)
C23 C27 1.93(3)
C24 C25 1.70(5)
C25 C28 0.89(3)
C26 C27 0.65(3)
